data_7063352
loop_
_publ_author_name
'Steiner, Sebastian'
'Shafiq, Zurwa M.'
'Nitzer, Alexander'
'Hollenw\"ager, Dirk'
'Kornath, Andreas J.'

_publ_section_title
;
 HF-addition to haloacetyl fluorides in superacidic media
;
_journal_issue 31
_journal_name_full 'New Journal of Chemistry'
_journal_page_first 13846
_journal_page_last 13853
_journal_paper_doi 10.1039/D4NJ02884H
_journal_volume 48
_journal_year 2024
_chemical_formula_moiety 'C2 H4 F4 O, F6 Sb'
_chemical_formula_sum 'C2 H3 F10 O Sb'
_chemical_formula_weight 354.79
_chemical_properties_physical Air-sensitive,Moisture-sensitive,Hygroscopic,Heat-sensitive,Oxygen-sensitive
_space_group_crystal_system triclinic
_space_group_IT_number 2
_space_group_name_Hall '-P 1'
_space_group_name_H-M_alt 'P -1'
_atom_sites_solution_hydrogens difmap
_atom_sites_solution_primary direct
_atom_sites_solution_secondary difmap
_audit_creation_date 2020-12-08
_audit_creation_method SHELXL-2018/3
_audit_update_record
;
2023-12-07 deposited with the CCDC.	2024-07-08 downloaded from the CCDC.
;
_cell_angle_alpha 85.971(5)
_cell_angle_beta 87.605(6)
_cell_angle_gamma 85.482(6)
_cell_formula_units_Z 2
_cell_length_a 6.3267(5)
_cell_length_b 7.8117(5)
_cell_length_c 8.5217(5)
_cell_measurement_reflns_used 2881
_cell_measurement_temperature 100(2)
_cell_measurement_theta_max 31.2130
_cell_measurement_theta_min 2.6060
_cell_volume 418.54(5)
_computing_cell_refinement 'CrysAlisPro 1.171.40.82a (Rigaku OD, 2020)'
_computing_data_collection 'CrysAlisPro 1.171.40.82a (Rigaku OD, 2020)'
_computing_data_reduction 'CrysAlisPro 1.171.40.82a (Rigaku OD, 2020)'
_computing_molecular_graphics 'ORTEP-3, Version ORTEP-III (1.0.3), L. J. Farrugia, J. Appl. Cryst. (2012),45, 849-854'
_computing_publication_material 'PLATON (A.L.Spek, Acta Cryst. 2009, D65, 148-155.) '
_computing_structure_refinement 'SHELXL-2018/3 (Sheldrick, 2018)'
_computing_structure_solution 'SHELXT (Sheldrick, G. M. (2015). Acta Cryst. A71, 3-8.)'
_diffrn_ambient_temperature 100(2)
_diffrn_detector 'CCD plate'
_diffrn_detector_area_resol_mean 15.9809
_diffrn_measured_fraction_theta_full 1.000
_diffrn_measured_fraction_theta_max 1.000
_diffrn_measurement_device 'CCD camera on \k-goniostat'
_diffrn_measurement_device_type 'Xcalibur, Sapphire3'
_diffrn_measurement_method '\w scans'
_diffrn_radiation_collimation 0.5
_diffrn_radiation_monochromator graphite
_diffrn_radiation_source 'Enhance (Mo) X-ray Source'
_diffrn_radiation_type 'Mo K\a'
_diffrn_radiation_wavelength 0.71073
_diffrn_reflns_av_R_equivalents 0.0504
_diffrn_reflns_av_unetI/netI 0.0506
_diffrn_reflns_Laue_measured_fraction_full 1.000
_diffrn_reflns_Laue_measured_fraction_max 1.000
_diffrn_reflns_limit_h_max 9
_diffrn_reflns_limit_h_min -9
_diffrn_reflns_limit_k_max 11
_diffrn_reflns_limit_k_min -11
_diffrn_reflns_limit_l_max 12
_diffrn_reflns_limit_l_min -12
_diffrn_reflns_number 8217
_diffrn_reflns_point_group_measured_fraction_full 1.000
_diffrn_reflns_point_group_measured_fraction_max 1.000
_diffrn_reflns_theta_full 25.242
_diffrn_reflns_theta_max 30.507
_diffrn_reflns_theta_min 2.398
_diffrn_source_current 40
_diffrn_source_type 'Spellman generator'
_diffrn_source_voltage 50
_exptl_absorpt_coefficient_mu 3.437
_exptl_absorpt_correction_T_max 1.00000
_exptl_absorpt_correction_T_min 0.59154
_exptl_absorpt_correction_type multi-scan
_exptl_absorpt_process_details
;
CrysAlisPro 1.171.40.82a (Rigaku Oxford Diffraction, 2020)
Empirical absorption correction using spherical harmonics,
implemented in SCALE3 ABSPACK scaling algorithm.
;
_exptl_crystal_colour colorless
_exptl_crystal_density_diffrn 2.815
_exptl_crystal_density_method 'not measured'
_exptl_crystal_description plate
_exptl_crystal_F_000 328
_exptl_crystal_recrystallization_method 'Re-crystallisation from solvent: Anhydrous Hydrogen Fluoride'
_exptl_crystal_size_max 0.373
_exptl_crystal_size_mid 0.154
_exptl_crystal_size_min 0.118
_refine_diff_density_max 1.199
_refine_diff_density_min -1.246
_refine_diff_density_rms 0.168
_refine_ls_extinction_method none
_refine_ls_goodness_of_fit_ref 1.081
_refine_ls_hydrogen_treatment refall
_refine_ls_matrix_type full
_refine_ls_number_parameters 139
_refine_ls_number_reflns 2548
_refine_ls_number_restraints 1
_refine_ls_restrained_S_all 1.081
_refine_ls_R_factor_all 0.0349
_refine_ls_R_factor_gt 0.0276
_refine_ls_shift/su_max 0.001
_refine_ls_shift/su_mean 0.000
_refine_ls_structure_factor_coef Fsqd
_refine_ls_weighting_details 'w=1/[\s^2^(Fo^2^)+(0.0173P)^2^] where P=(Fo^2^+2Fc^2^)/3'
_refine_ls_weighting_scheme calc
_refine_ls_wR_factor_gt 0.0558
_refine_ls_wR_factor_ref 0.0597
_reflns_Friedel_coverage 0.000
_reflns_number_gt 2248
_reflns_number_total 2548
_reflns_threshold_expression 'I > 2\s(I)'
_cod_data_source_file d4nj02884h2.cif
_cod_data_source_block xh063
_cod_depositor_comments 'Adding full bibliography for 7063352.cif.'
_cod_database_code 7063352
_shelx_shelxl_version_number 2018/3
_shelx_space_group_comment
;
The symmetry employed for this shelxl refinement is uniquely defined
by the following loop, which should always be used as a source of
symmetry information in preference to the above space-group names.
They are only intended as comments.
;
_shelx_estimated_absorpt_t_min 0.360
_shelx_estimated_absorpt_t_max 0.687
_oxdiff_exptl_absorpt_empirical_full_min 0.817
_oxdiff_exptl_absorpt_empirical_full_max 1.581
_oxdiff_exptl_absorpt_empirical_details
;
Empirical correction (ABSPACK) includes:
- Absorption correction using spherical harmonics
- Frame scaling
;

loop_
_space_group_symop_operation_xyz
'x, y, z'
'-x, -y, -z'

loop_
_atom_site_label
_atom_site_type_symbol
_atom_site_fract_x
_atom_site_fract_y
_atom_site_fract_z
_atom_site_U_iso_or_equiv
_atom_site_adp_type
_atom_site_occupancy
_atom_site_site_symmetry_order
_atom_site_calc_flag
_atom_site_refinement_flags_posn
_atom_site_refinement_flags_adp
_atom_site_refinement_flags_occupancy
_atom_site_disorder_assembly
_atom_site_disorder_group
Sb1 Sb 0.72115(3) 0.04077(2) 0.74191(2) 0.01408(7) Uani 1 1 d . . . . .
F5 F 0.6000(3) 0.2373(2) 0.8475(2) 0.0179(4) Uani 1 1 d . . . . .
F6 F 0.9926(3) 0.1018(2) 0.8007(2) 0.0239(4) Uani 1 1 d . . . . .
F7 F 0.7454(3) 0.1893(3) 0.5636(2) 0.0273(5) Uani 1 1 d . . . . .
F9 F 0.7062(3) -0.0882(2) 0.9331(2) 0.0250(4) Uani 1 1 d . . . . .
F10 F 0.4453(3) -0.0018(2) 0.6969(2) 0.0248(4) Uani 1 1 d . . . . .
F8 F 0.8464(3) -0.1452(2) 0.6399(2) 0.0285(5) Uani 1 1 d . . . . .
F3 F 0.1330(3) 0.6742(3) 0.9084(2) 0.0306(5) Uani 1 1 d . . . . .
F1 F -0.0201(3) 0.4832(3) 0.6944(3) 0.0340(5) Uani 1 1 d . . . . .
F2 F 0.2943(4) 0.4361(3) 0.5885(2) 0.0345(5) Uani 1 1 d . . . . .
O1 O 0.2231(4) 0.3363(3) 0.8359(3) 0.0179(5) Uani 1 1 d D . . . .
F4 F 0.4561(3) 0.6087(3) 0.8211(3) 0.0305(5) Uani 1 1 d . . . . .
C2 C 0.2530(5) 0.6393(4) 0.7795(4) 0.0191(6) Uani 1 1 d . . . . .
C1 C 0.1849(5) 0.4737(4) 0.7192(4) 0.0195(6) Uani 1 1 d . . . . .
H3 H 0.248(6) 0.727(4) 0.705(4) 0.021(9) Uiso 1 1 d . . . . .
H1 H 0.133(8) 0.256(6) 0.829(5) 0.056(15) Uiso 1 1 d . . . . .
H2 H 0.350(4) 0.305(6) 0.852(5) 0.054(15) Uiso 1 1 d D . . . .

loop_
_atom_site_aniso_label
_atom_site_aniso_U_11
_atom_site_aniso_U_22
_atom_site_aniso_U_33
_atom_site_aniso_U_23
_atom_site_aniso_U_13
_atom_site_aniso_U_12
Sb1 0.01197(11) 0.01335(10) 0.01674(11) 0.00080(7) -0.00092(7) -0.00135(7)
F5 0.0150(9) 0.0161(9) 0.0228(9) -0.0038(7) -0.0023(7) 0.0004(7)
F6 0.0118(9) 0.0227(10) 0.0374(11) 0.0006(8) -0.0036(8) -0.0044(7)
F7 0.0355(12) 0.0272(10) 0.0173(9) 0.0066(8) 0.0022(8) 0.0000(9)
F9 0.0232(11) 0.0249(10) 0.0248(10) 0.0121(8) 0.0005(8) -0.0008(8)
F10 0.0149(10) 0.0252(10) 0.0356(11) -0.0045(8) -0.0080(8) -0.0037(8)
F8 0.0261(11) 0.0226(10) 0.0368(12) -0.0104(9) 0.0004(9) 0.0040(8)
F3 0.0365(13) 0.0308(11) 0.0242(10) -0.0068(9) -0.0006(9) 0.0030(9)
F1 0.0268(12) 0.0234(10) 0.0527(14) 0.0052(10) -0.0234(10) -0.0028(9)
F2 0.0586(16) 0.0279(11) 0.0162(10) -0.0023(8) 0.0024(10) 0.0016(10)
O1 0.0140(12) 0.0148(11) 0.0242(12) 0.0053(9) -0.0026(9) -0.0020(9)
F4 0.0207(11) 0.0220(10) 0.0495(13) -0.0007(9) -0.0097(9) -0.0041(8)
C2 0.0224(17) 0.0171(15) 0.0176(15) 0.0014(12) -0.0026(13) -0.0017(12)
C1 0.0224(17) 0.0178(15) 0.0182(15) 0.0028(12) -0.0055(13) -0.0016(12)

loop_
_atom_type_symbol
_atom_type_description
_atom_type_scat_dispersion_real
_atom_type_scat_dispersion_imag
_atom_type_scat_source
C C 0.0033 0.0016 'International Tables Vol C Tables 4.2.6.8 and 6.1.1.4'
H H 0.0000 0.0000 'International Tables Vol C Tables 4.2.6.8 and 6.1.1.4'
O O 0.0106 0.0060 'International Tables Vol C Tables 4.2.6.8 and 6.1.1.4'
F F 0.0171 0.0103 'International Tables Vol C Tables 4.2.6.8 and 6.1.1.4'
Sb Sb -0.5866 1.5461 'International Tables Vol C Tables 4.2.6.8 and 6.1.1.4'

loop_
_geom_angle_atom_site_label_1
_geom_angle_atom_site_label_2
_geom_angle_atom_site_label_3
_geom_angle
_geom_angle_site_symmetry_1
_geom_angle_site_symmetry_3
_geom_angle_publ_flag
F8 Sb1 F7 92.69(9) . . ?
F8 Sb1 F9 92.10(9) . . ?
F7 Sb1 F9 173.57(9) . . ?
F8 Sb1 F10 94.62(9) . . ?
F7 Sb1 F10 92.02(9) . . ?
F9 Sb1 F10 91.86(9) . . ?
F8 Sb1 F6 90.97(9) . . ?
F7 Sb1 F6 88.35(9) . . ?
F9 Sb1 F6 87.29(9) . . ?
F10 Sb1 F6 174.37(8) . . ?
F8 Sb1 F5 178.08(8) . . ?
F7 Sb1 F5 86.62(8) . . ?
F9 Sb1 F5 88.45(8) . . ?
F10 Sb1 F5 87.20(8) . . ?
F6 Sb1 F5 87.21(8) . . ?
F3 C2 F4 108.5(3) . . ?
F3 C2 C1 108.1(3) . . ?
F4 C2 C1 107.2(3) . . ?
F1 C1 F2 110.0(3) . . ?
F1 C1 O1 106.3(3) . . ?
F2 C1 O1 108.8(2) . . ?
F1 C1 C2 111.9(3) . . ?
F2 C1 C2 110.6(3) . . ?
O1 C1 C2 109.1(3) . . ?

loop_
_geom_bond_atom_site_label_1
_geom_bond_atom_site_label_2
_geom_bond_distance
_geom_bond_site_symmetry_2
_geom_bond_publ_flag
Sb1 F8 1.8528(18) . ?
Sb1 F7 1.8544(17) . ?
Sb1 F9 1.8574(17) . ?
Sb1 F10 1.8624(19) . ?
Sb1 F6 1.914(2) . ?
Sb1 F5 1.9248(17) . ?
F3 C2 1.341(4) . ?
F1 C1 1.318(4) . ?
F2 C1 1.325(4) . ?
O1 C1 1.424(4) . ?
F4 C2 1.346(4) . ?
C2 C1 1.524(5) . ?

loop_
_geom_torsion_atom_site_label_1
_geom_torsion_atom_site_label_2
_geom_torsion_atom_site_label_3
_geom_torsion_atom_site_label_4
_geom_torsion
_geom_torsion_site_symmetry_1
_geom_torsion_site_symmetry_2
_geom_torsion_site_symmetry_3
_geom_torsion_site_symmetry_4
_geom_torsion_publ_flag
F3 C2 C1 F1 55.0(3) . . . . ?
F4 C2 C1 F1 171.8(2) . . . . ?
F3 C2 C1 F2 178.0(2) . . . . ?
F4 C2 C1 F2 -65.2(3) . . . . ?
F3 C2 C1 O1 -62.4(3) . . . . ?
F4 C2 C1 O1 54.5(3) . . . . ?
